data_2008468
loop_
_publ_author_name
'Zellmer, Dirk'
'Niewa, Rainer'
'Kreher, Richard P.'

_publ_section_title
;
 A functionalized dimethyl maleate (maleic acid dimethyl ester)
;
_journal_issue 5
_journal_name_full 'Acta Crystallographica Section C'
_journal_page_first 823
_journal_page_last 825
_journal_paper_doi 10.1107/S0108270199000852
_journal_volume 55
_journal_year 1999
_chemical_formula_moiety 'C18 H21 N O4'
_chemical_formula_sum 'C18 H21 N O4'
_chemical_formula_weight 315.36
_chemical_melting_point 452
_chemical_name_systematic
;
dimethyl (Z)-2-[1-methyl-2-(p-tolyl)-4,5-dihydro-1H-pyrrol-3-
yl]but-2-enedioate
;
_space_group_IT_number 2
_symmetry_cell_setting triclinic
_symmetry_space_group_name_Hall '-P 1'
_symmetry_space_group_name_H-M 'P -1'
_cell_angle_alpha 102.90(4)
_cell_angle_beta 90.30(3)
_cell_angle_gamma 106.85(5)
_cell_formula_units_Z 2
_cell_length_a 6.914(3)
_cell_length_b 9.480(7)
_cell_length_c 13.644(4)
_cell_measurement_reflns_used 25
_cell_measurement_temperature 293(2)
_cell_measurement_theta_max 17
_cell_measurement_theta_min 12
_cell_volume 831.9(8)
_computing_cell_refinement 'CAD-4-PC 4N3'
_computing_data_collection 'CAD-4-PC 4N3 (Enraf-Nonius 1994)'
_computing_data_reduction 'CAD-4-PC 4N3'
_computing_molecular_graphics 'DIAMOND (Brandenburg, 1998)'
_computing_structure_refinement 'SHELXL97 (Sheldrick, 1997)'
_computing_structure_solution 'SHELXS86 (Sheldrick, 1985)'
_diffrn_ambient_temperature 293(2)
_diffrn_measured_fraction_theta_full 0.999
_diffrn_measured_fraction_theta_max 0.999
_diffrn_measurement_device 'Nonius CAD-4'
_diffrn_measurement_method \w/2\q
_diffrn_radiation_monochromator graphite
_diffrn_radiation_source 'fine-focus sealed tube'
_diffrn_radiation_type MoK\a
_diffrn_radiation_wavelength 0.71069
_diffrn_reflns_av_R_equivalents 0.034
_diffrn_reflns_av_sigmaI/netI 0.078
_diffrn_reflns_limit_h_max 8
_diffrn_reflns_limit_h_min -8
_diffrn_reflns_limit_k_max 10
_diffrn_reflns_limit_k_min -11
_diffrn_reflns_limit_l_max 16
_diffrn_reflns_limit_l_min 0
_diffrn_reflns_number 3050
_diffrn_reflns_theta_full 24.97
_diffrn_reflns_theta_max 24.97
_diffrn_reflns_theta_min 3.06
_diffrn_standards_decay_% 0
_diffrn_standards_interval_count 100
_diffrn_standards_number 3
_exptl_absorpt_coefficient_mu 0.089
_exptl_absorpt_correction_type none
_exptl_crystal_colour Yellow
_exptl_crystal_density_diffrn 1.259
_exptl_crystal_density_method 'not measured'
_exptl_crystal_description Needle
_exptl_crystal_F_000 336
_exptl_crystal_size_max 0.3
_exptl_crystal_size_mid 0.15
_exptl_crystal_size_min 0.13
_refine_diff_density_max 0.191
_refine_diff_density_min -0.185
_refine_ls_extinction_coef 0.017(4)
_refine_ls_extinction_method 'SHELXL97 (Sheldrick, 1997)'
_refine_ls_goodness_of_fit_ref 1.090
_refine_ls_hydrogen_treatment constr
_refine_ls_matrix_type full
_refine_ls_number_parameters 213
_refine_ls_number_reflns 2916
_refine_ls_number_restraints 0
_refine_ls_restrained_S_all 1.090
_refine_ls_R_factor_all 0.153
_refine_ls_R_factor_gt 0.054
_refine_ls_shift/su_max <0.001
_refine_ls_shift/su_mean 0.000
_refine_ls_structure_factor_coef Fsqd
_refine_ls_weighting_details 'calc w = 1/[\s^2^(Fo^2^)+(0.0522P)^2^+0.3195P] where P=(Fo^2^+2Fc^2^)/3'
_refine_ls_weighting_scheme calc
_refine_ls_wR_factor_ref 0.142
_reflns_number_gt 1409
_reflns_number_total 2916
_reflns_threshold_expression I>2\s(I)
_cod_data_source_file jz1327.cif
_cod_data_source_block I
_cod_depositor_comments
;
The following automatic conversions were performed:

'_exptl_absorpt_correction_type' value 'None' changed to 'none'
according to /home/saulius/struct/CIF-dictionaries/cif_core.dic
dictionary named 'cif_core.dic' version 2.4.1 from 2010-06-29.

Automatic conversion script
Id: cif_fix_values 1715 2011-07-08 13:25:40Z adriana 
;
_cod_original_cell_volume 832.0(8)
_cod_original_sg_symbol_H-M P-1
_cod_database_code 2008468

loop_
_symmetry_equiv_pos_as_xyz
'x, y, z'
'-x, -y, -z'

loop_
_atom_site_label
_atom_site_fract_x
_atom_site_fract_y
_atom_site_fract_z
_atom_site_U_iso_or_equiv
_atom_site_adp_type
_atom_site_calc_flag
_atom_site_refinement_flags
_atom_site_occupancy
_atom_site_disorder_assembly
_atom_site_disorder_group
_atom_site_type_symbol
C1 -.3280(6) .0914(5) .2551(3) .0822(14) Uani d . 1 . . C
H1A -.3393 .0302 .1878 .123 Uiso calc R 1 . . H
H1B -.2717 .1964 .2546 .123 Uiso calc R 1 . . H
H1C -.4599 .0753 .2806 .123 Uiso calc R 1 . . H
C2 -.0037(6) .0819(4) .2977(3) .0448(9) Uani d . 1 . . C
C3 .1208(5) .0357(4) .3682(2) .0408(8) Uani d . 1 . . C
C4 .2100(5) .1383(4) .4538(3) .0497(10) Uani d . 1 . . C
H4 .2869 .1090 .4971 .060 Uiso calc R 1 . . H
C5 .1938(5) .2897(4) .4825(3) .0461(9) Uani d . 1 . . C
C6 .3119(6) .5248(4) .6029(3) .0665(12) Uani d . 1 . . C
H6A .3984 .5702 .6639 .100 Uiso calc R 1 . . H
H6B .1773 .5296 .6155 .100 Uiso calc R 1 . . H
H6C .3629 .5785 .5521 .100 Uiso calc R 1 . . H
C11 .0669(5) -.2262(4) .2580(2) .0439(9) Uani d . 1 . . C
C12 .1450(5) -.1119(4) .3414(2) .0423(9) Uani d . 1 . . C
C13 .2790(5) -.1621(4) .4055(3) .0520(10) Uani d . 1 . . C
H13A .2355 -.1554 .4735 .062 Uiso calc R 1 . . H
H13B .4193 -.1011 .4087 .062 Uiso calc R 1 . . H
C14 .2519(6) -.3259(4) .3512(3) .0579(10) Uani d . 1 . . C
H14A .3819 -.3421 .3364 .070 Uiso calc R 1 . . H
H14B .1831 -.3946 .3918 .070 Uiso calc R 1 . . H
C15 .0718(6) -.4925(4) .1880(3) .0690(12) Uani d . 1 . . C
H15A -.0246 -.4920 .1373 .104 Uiso calc R 1 . . H
H15B .0116 -.5711 .2221 .104 Uiso calc R 1 . . H
H15C .1892 -.5108 .1569 .104 Uiso calc R 1 . . H
C21 -.0686(5) -.2327(4) .1725(3) .0448(9) Uani d . 1 . . C
C22 -.2747(6) -.2834(5) .1748(3) .0662(12) Uani d . 1 . . C
H22 -.3300 -.3135 .2316 .079 Uiso calc R 1 . . H
C23 -.4020(6) -.2908(5) .0945(3) .0751(13) Uani d . 1 . . C
H23 -.5415 -.3254 .0982 .090 Uiso calc R 1 . . H
C24 -.3272(7) -.2482(4) .0092(3) .0596(11) Uani d . 1 . . C
C25 -.1207(6) -.1979(4) .0064(3) .0594(11) Uani d . 1 . . C
H25 -.0657 -.1681 -.0504 .071 Uiso calc R 1 . . H
C26 .0065(6) -.1907(4) .0868(3) .0566(10) Uani d . 1 . . C
H26 .1460 -.1568 .0829 .068 Uiso calc R 1 . . H
C27 -.4675(7) -.2546(6) -.0785(3) .0955(16) Uani d . 1 . . C
H27A -.5854 -.3410 -.0856 .143 Uiso calc R 1 . . H
H27B -.3982 -.2631 -.1394 .143 Uiso calc R 1 . . H
H27C -.5078 -.1638 -.0662 .143 Uiso calc R 1 . . H
O1 -.1971(4) .0493(3) .31918(18) .0543(7) Uani d . 1 . . O
O2 .0622(4) .1372(3) .22974(18) .0636(8) Uani d . 1 . . O
O3 .0955(4) .3447(3) .43783(19) .0644(8) Uani d . 1 . . O
O4 .3077(4) .3687(3) .56875(18) .0592(7) Uani d . 1 . . O
N1 .1302(5) -.3486(3) .2593(2) .0639(10) Uani d . 1 . . N

loop_
_atom_site_aniso_label
_atom_site_aniso_U_11
_atom_site_aniso_U_22
_atom_site_aniso_U_33
_atom_site_aniso_U_12
_atom_site_aniso_U_13
_atom_site_aniso_U_23
C1 .069(3) .096(3) .095(3) .039(3) -.024(3) .033(3)
C2 .056(3) .044(2) .037(2) .0191(18) -.0027(18) .0072(17)
C3 .039(2) .047(2) .0384(19) .0130(17) -.0002(16) .0148(17)
C4 .050(2) .053(2) .050(2) .0199(18) -.0052(19) .0152(19)
C5 .043(2) .049(2) .047(2) .0129(18) .0017(18) .0129(18)
C6 .073(3) .057(3) .063(3) .020(2) -.004(2) -.001(2)
C11 .047(2) .047(2) .044(2) .0186(18) .0060(18) .0176(18)
C12 .044(2) .046(2) .041(2) .0171(17) -.0009(17) .0151(17)
C13 .053(2) .057(2) .051(2) .0199(19) -.0038(18) .0195(19)
C14 .058(3) .062(3) .064(3) .027(2) -.003(2) .024(2)
C15 .082(3) .050(2) .076(3) .023(2) .004(2) .012(2)
C21 .051(3) .043(2) .041(2) .0148(17) .0000(18) .0100(16)
C22 .057(3) .091(3) .058(3) .016(2) .004(2) .040(2)
C23 .046(3) .105(4) .077(3) .014(2) -.009(2) .040(3)
C24 .072(3) .061(2) .046(2) .021(2) -.011(2) .0100(19)
C25 .071(3) .070(3) .037(2) .019(2) .002(2) .0148(19)
C26 .055(2) .070(3) .043(2) .014(2) .0003(19) .015(2)
C27 .097(4) .119(4) .073(3) .031(3) -.028(3) .029(3)
O1 .0454(16) .0686(17) .0564(16) .0228(13) -.0048(13) .0230(13)
O2 .083(2) .0725(18) .0459(15) .0275(15) .0091(14) .0289(14)
O3 .077(2) .0571(17) .0637(17) .0302(15) -.0175(15) .0108(14)
O4 .0673(18) .0528(16) .0525(16) .0187(14) -.0162(14) .0018(13)
N1 .088(3) .052(2) .058(2) .0356(18) -.0130(19) .0052(16)

loop_
_atom_type_symbol
_atom_type_description
_atom_type_scat_dispersion_real
_atom_type_scat_dispersion_imag
_atom_type_scat_source
C C 0.0033 0.0016 'International Tables Vol C Tables 4.2.6.8 and 6.1.1.4'
H H 0.0000 0.0000 'International Tables Vol C Tables 4.2.6.8 and 6.1.1.4'
N N 0.0061 0.0033 'International Tables Vol C Tables 4.2.6.8 and 6.1.1.4'
O O 0.0106 0.0060 'International Tables Vol C Tables 4.2.6.8 and 6.1.1.4'

loop_
_geom_angle_atom_site_label_1
_geom_angle_atom_site_label_2
_geom_angle_atom_site_label_3
_geom_angle
O1 C1 H1A 109.5
O1 C1 H1B 109.5
H1A C1 H1B 109.5
O1 C1 H1C 109.5
H1A C1 H1C 109.5
H1B C1 H1C 109.5
O2 C2 O1 124.7(3)
O2 C2 C3 124.0(4)
O1 C2 C3 111.3(3)
C4 C3 C12 122.7(3)
C4 C3 C2 118.2(3)
C12 C3 C2 119.1(3)
C3 C4 C5 124.4(3)
C3 C4 H4 117.8
C5 C4 H4 117.8
O3 C5 O4 122.0(3)
O3 C5 C4 126.8(3)
O4 C5 C4 111.2(3)
O4 C6 H6A 109.5
O4 C6 H6B 109.5
H6A C6 H6B 109.5
O4 C6 H6C 109.5
H6A C6 H6C 109.5
H6B C6 H6C 109.5
N1 C11 C12 111.2(3)
N1 C11 C21 118.9(3)
C12 C11 C21 129.9(3)
C11 C12 C3 129.4(3)
C11 C12 C13 108.8(3)
C3 C12 C13 121.8(3)
C12 C13 C14 103.5(3)
C12 C13 H13A 111.1
C14 C13 H13A 111.1
C12 C13 H13B 111.1
C14 C13 H13B 111.1
H13A C13 H13B 109.0
N1 C14 C13 104.7(3)
N1 C14 H14A 110.8
C13 C14 H14A 110.8
N1 C14 H14B 110.8
C13 C14 H14B 110.8
H14A C14 H14B 108.9
N1 C15 H15A 109.5
N1 C15 H15B 109.5
H15A C15 H15B 109.5
N1 C15 H15C 109.5
H15A C15 H15C 109.5
H15B C15 H15C 109.5
C22 C21 C26 117.5(3)
C22 C21 C11 121.1(3)
C26 C21 C11 121.5(3)
C21 C22 C23 121.2(4)
C21 C22 H22 119.4
C23 C22 H22 119.4
C24 C23 C22 121.4(4)
C24 C23 H23 119.3
C22 C23 H23 119.3
C23 C24 C25 117.7(4)
C23 C24 C27 121.3(4)
C25 C24 C27 121.1(4)
C24 C25 C26 120.9(4)
C24 C25 H25 119.5
C26 C25 H25 119.5
C21 C26 C25 121.4(4)
C21 C26 H26 119.3
C25 C26 H26 119.3
C24 C27 H27A 109.5
C24 C27 H27B 109.5
H27A C27 H27B 109.5
C24 C27 H27C 109.5
H27A C27 H27C 109.5
H27B C27 H27C 109.5
C2 O1 C1 114.9(3)
C5 O4 C6 116.5(3)
C11 N1 C15 127.4(3)
C11 N1 C14 111.4(3)
C15 N1 C14 120.8(3)

loop_
_geom_bond_atom_site_label_1
_geom_bond_atom_site_label_2
_geom_bond_site_symmetry_2
_geom_bond_distance
_geom_bond_publ_flag
C1 O1 . 1.449(4) ?
C1 H1A . .9600 ?
C1 H1B . .9600 ?
C1 H1C . .9600 ?
C2 O2 . 1.193(4) y
C2 O1 . 1.332(4) y
C2 C3 . 1.502(5) y
C3 C4 . 1.352(4) y
C3 C12 . 1.424(4) y
C4 C5 . 1.438(5) y
C4 H4 . .9300 ?
C5 O3 . 1.203(4) y
C5 O4 . 1.349(4) y
C6 O4 . 1.440(4) ?
C6 H6A . .9600 ?
C6 H6B . .9600 ?
C6 H6C . .9600 ?
C11 N1 . 1.357(4) y
C11 C12 . 1.365(5) y
C11 C21 . 1.471(5) ?
C12 C13 . 1.512(4) ?
C13 C14 . 1.520(5) ?
C13 H13A . .9700 ?
C13 H13B . .9700 ?
C14 N1 . 1.446(4) ?
C14 H14A . .9700 ?
C14 H14B . .9700 ?
C15 N1 . 1.433(4) ?
C15 H15A . .9600 ?
C15 H15B . .9600 ?
C15 H15C . .9600 ?
C21 C22 . 1.369(5) ?
C21 C26 . 1.375(5) ?
C22 C23 . 1.378(5) ?
C22 H22 . .9300 ?
C23 C24 . 1.370(5) ?
C23 H23 . .9300 ?
C24 C25 . 1.372(5) ?
C24 C27 . 1.517(5) ?
C25 C26 . 1.379(5) ?
C25 H25 . .9300 ?
C26 H26 . .9300 ?
C27 H27A . .9600 ?
C27 H27B . .9600 ?
C27 H27C . .9600 ?

loop_
_geom_hbond_atom_site_label_D
_geom_hbond_atom_site_label_H
_geom_hbond_atom_site_label_A
_geom_hbond_site_symmetry_A
_geom_hbond_distance_DH
_geom_hbond_distance_HA
_geom_hbond_distance_DA
_geom_hbond_angle_DHA
_geom_hbond_publ_flag
C13 H13A O1 2_556 0.970 2.825 3.762(4) 162.7 n
C27 H27B O2 2_555 0.960 2.724 3.553(6) 145.0 n
C25 H25 O2 2_555 0.930 2.528 3.404(5) 157.1 y
C15 H15B O2 1_545 0.960 2.911 3.663(5) 136.0 n
C13 H13A O3 2_556 0.970 2.923 3.658(5) 133.4 n
C6 H6B O3 2_566 0.960 2.680 3.477(5) 140.8 y
C14 H14A O3 1_545 0.970 2.589 3.468(5) 150.8 y
C22 H22 O4 2_556 0.930 2.899 3.757(5) 154.0 n
C14 H14A O4 2_656 0.970 2.603 3.393(4) 138.7 y
C6 H6C O4 2_666 0.960 2.811 3.606(5) 101.0 n

loop_
_geom_torsion_atom_site_label_1
_geom_torsion_atom_site_label_2
_geom_torsion_atom_site_label_3
_geom_torsion_atom_site_label_4
_geom_torsion
_geom_torsion_publ_flag
O2 C2 C3 C4 91.1(4) y
O1 C2 C3 C4 -90.6(4) ?
O2 C2 C3 C12 -87.3(4) ?
O1 C2 C3 C12 91.1(4) ?
C12 C3 C4 C5 178.3(3) y
C2 C3 C4 C5 0.1(5) ?
C3 C4 C5 O3 2.8(6) y
C3 C4 C5 O4 -176.6(3) ?
N1 C11 C12 C3 178.4(3) y
C21 C11 C12 C3 -1.6(6) ?
N1 C11 C12 C13 0.9(4) ?
C21 C11 C12 C13 -179.0(3) y
C4 C3 C12 C11 -179.4(4) ?
C2 C3 C12 C11 -1.2(5) ?
C4 C3 C12 C13 -2.2(5) ?
C2 C3 C12 C13 176.0(3) ?
C11 C12 C13 C14 -4.5(4) ?
C3 C12 C13 C14 177.8(3) ?
C12 C13 C14 N1 6.2(4) ?
N1 C11 C21 C22 90.5(4) ?
C12 C11 C21 C22 -89.6(5) y
N1 C11 C21 C26 -88.4(4) ?
C12 C11 C21 C26 91.6(5) ?
C26 C21 C22 C23 -0.6(6) ?
C11 C21 C22 C23 -179.5(4) ?
C21 C22 C23 C24 0.2(7) ?
C22 C23 C24 C25 0.0(6) ?
C22 C23 C24 C27 -179.2(4) ?
C23 C24 C25 C26 0.1(6) ?
C27 C24 C25 C26 179.3(4) ?
C22 C21 C26 C25 0.7(5) ?
C11 C21 C26 C25 179.6(3) ?
C24 C25 C26 C21 -0.4(6) ?
O2 C2 O1 C1 -2.2(5) ?
C3 C2 O1 C1 179.5(3) ?
O3 C5 O4 C6 -2.3(5) ?
C4 C5 O4 C6 177.2(3) ?
C12 C11 N1 C15 176.3(3) ?
C21 C11 N1 C15 -3.7(6) ?
C12 C11 N1 C14 3.5(4) ?
C21 C11 N1 C14 -176.6(3) ?
C13 C14 N1 C11 -6.2(4) ?
C13 C14 N1 C15 -179.6(3) ?

loop_
_cod_related_entry_id
_cod_related_entry_database
_cod_related_entry_code
1 ChemSpider 30652235
